data_4324790
loop_
_publ_author_name
'Alexander Yu. Makarov'
'Vladimir V. Zhivonitko'
'Arkady G. Makarov'
'Samat B. Zikirin'
'Irina Yu. Bagryanskaya'
'Victor A. Bagryansky'
'Yuri V. Gatilov'
'Irina G. Irtegova'
'Makhmut M. Shakirov'
'Andrey V. Zibarev'

_publ_contact_author_email bagryan@nioch.nsc.ru
_publ_contact_author_name 'Dr. I. Yu. Bagryanskaya'
_publ_section_title
;
 Interaction of 1,3,2,4-Benzodithiadiazines and Their 1-Se Congeners with
 Ph3P and Some Properties of the Iminophosphorane Products
;
_journal_name_full 'Inorganic Chemistry'
_journal_page_first 3017
_journal_page_last 3027
_journal_paper_doi 10.1021/ic102565x
_journal_volume 50
_journal_year 2011
_chemical_formula_moiety 'C12 H2 F8 N2 S4'
_chemical_formula_sum 'C12 H2 F8 N2 S4'
_chemical_formula_weight 454.40
_chemical_melting_point 479
_chemical_name_systematic
; 
 1,2,3,4,8,9,10,11-octafluoro-7',14'-
 dibenzo[d,i][1,2,6,7,3,8]tetrathiadiazecine
;
_space_group_IT_number 14
_symmetry_cell_setting monoclinic
_symmetry_space_group_name_Hall '-P 2yn'
_symmetry_space_group_name_H-M 'P 1 21/n 1'
_atom_sites_solution_hydrogens difmap
_atom_sites_solution_primary direct
_atom_sites_solution_secondary difmap
_audit_creation_method SHELXL-97
_cell_angle_alpha 90.00
_cell_angle_beta 111.330(10)
_cell_angle_gamma 90.00
_cell_formula_units_Z 2
_cell_length_a 12.166(3)
_cell_length_b 5.3890(10)
_cell_length_c 12.325(3)
_cell_measurement_reflns_used 23
_cell_measurement_temperature 293(2)
_cell_measurement_theta_max 23.767
_cell_measurement_theta_min 22.538
_cell_volume 752.7(3)
_computing_cell_refinement 'Bruker XSCANS'
_computing_data_collection 'Bruker XSCANS'
_computing_data_reduction 'Bruker XSCANS'
_computing_structure_refinement 'SHELXL-97 (Sheldrick, 1997)'
_computing_structure_solution 'SHELXS-97 (Sheldrick, 1990)'
_diffrn_ambient_temperature 293(2)
_diffrn_measured_fraction_theta_full 0.999
_diffrn_measured_fraction_theta_max 0.999
_diffrn_measurement_device_type 'Bruker P4'
_diffrn_measurement_method '2\q/\w scans'
_diffrn_radiation_monochromator graphite
_diffrn_radiation_source 'sealed tube'
_diffrn_radiation_type MoK\a
_diffrn_radiation_wavelength 0.71073
_diffrn_reflns_av_R_equivalents 0.0355
_diffrn_reflns_av_sigmaI/netI 0.0465
_diffrn_reflns_limit_h_max 15
_diffrn_reflns_limit_h_min 0
_diffrn_reflns_limit_k_max 0
_diffrn_reflns_limit_k_min -7
_diffrn_reflns_limit_l_max 14
_diffrn_reflns_limit_l_min -16
_diffrn_reflns_number 1799
_diffrn_reflns_theta_full 27.49
_diffrn_reflns_theta_max 27.49
_diffrn_reflns_theta_min 2.01
_diffrn_standards_decay_% -3.17
_diffrn_standards_interval_count 97
_diffrn_standards_number 3
_exptl_absorpt_coefficient_mu 0.722
_exptl_absorpt_correction_T_max 0.9579
_exptl_absorpt_correction_T_min 0.5038
_exptl_absorpt_correction_type none
_exptl_crystal_colour colorless
_exptl_crystal_density_diffrn 2.005
_exptl_crystal_description plate-needle
_exptl_crystal_F_000 448
_exptl_crystal_recrystallization_method chloroform
_exptl_crystal_size_max 1.1
_exptl_crystal_size_mid 0.16
_exptl_crystal_size_min 0.06
_refine_diff_density_max 0.452
_refine_diff_density_min -0.233
_refine_diff_density_rms 0.066
_refine_ls_extinction_expression Fc^*^=kFc[1+0.001xFc^2^\l^3^/sin(2\q)]^-1/4^
_refine_ls_extinction_method none
_refine_ls_goodness_of_fit_ref 1.022
_refine_ls_hydrogen_treatment refall
_refine_ls_matrix_type full
_refine_ls_number_parameters 122
_refine_ls_number_reflns 1722
_refine_ls_number_restraints 0
_refine_ls_restrained_S_all 1.022
_refine_ls_R_factor_all 0.0580
_refine_ls_R_factor_gt 0.0401
_refine_ls_shift/su_max 0.001
_refine_ls_shift/su_mean 0.000
_refine_ls_structure_factor_coef Fsqd
_refine_ls_weighting_details 'calc w=1/[\s^2^(Fo^2^)+(0.0609P)^2^+0.0831P] where P=(Fo^2^+2Fc^2^)/3'
_refine_ls_weighting_scheme calc
_refine_ls_wR_factor_gt 0.1024
_refine_ls_wR_factor_ref 0.1122
_reflns_number_gt 1313
_reflns_number_total 1722
_reflns_threshold_expression >2sigma(I)
_cod_data_source_file ic102565x_si_001_8.cif
_cod_data_source_block zvota_compound_10
_cod_original_sg_symbol_H-M 'P 21/n'
_cod_database_code 4324790

loop_
_symmetry_equiv_pos_as_xyz
'x, y, z'
'-x+1/2, y+1/2, -z+1/2'
'-x, -y, -z'
'x-1/2, -y-1/2, z-1/2'

loop_
_atom_site_label
_atom_site_type_symbol
_atom_site_fract_x
_atom_site_fract_y
_atom_site_fract_z
_atom_site_U_iso_or_equiv
_atom_site_adp_type
_atom_site_occupancy
_atom_site_symmetry_multiplicity
_atom_site_calc_flag
S1 S 0.94119(5) 0.07056(15) 0.30117(6) 0.0423(2) Uani 1 1 d
S2 S 0.86617(5) 0.33742(14) 0.37261(6) 0.0419(2) Uani 1 1 d
F3 F 1.35329(13) -0.1548(4) 0.59156(16) 0.0552(5) Uani 1 1 d
F5 F 1.32015(16) 0.5500(4) 0.35925(16) 0.0565(5) Uani 1 1 d
F4 F 1.45229(13) 0.2362(4) 0.52729(15) 0.0556(5) Uani 1 1 d
C6 C 1.1502(2) 0.3172(5) 0.3401(2) 0.0360(6) Uani 1 1 d
F6 F 1.08679(14) 0.4780(4) 0.25720(14) 0.0523(5) Uani 1 1 d
C1 C 1.0948(2) 0.1229(5) 0.3727(2) 0.0333(5) Uani 1 1 d
C2 C 1.16305(19) -0.0408(5) 0.4606(2) 0.0331(5) Uani 1 1 d
N8 N 0.88782(19) 0.2524(5) 0.5099(2) 0.0389(5) Uani 1 1 d
C4 C 1.3363(2) 0.1996(6) 0.4780(2) 0.0385(6) Uani 1 1 d
C5 C 1.2691(2) 0.3584(5) 0.3919(2) 0.0368(6) Uani 1 1 d
C3 C 1.2843(2) 0.0033(5) 0.5115(2) 0.0372(6) Uani 1 1 d
H1N H 0.957(3) 0.275(5) 0.556(2) 0.039(8) Uiso 1 1 d

loop_
_atom_site_aniso_label
_atom_site_aniso_U_11
_atom_site_aniso_U_22
_atom_site_aniso_U_33
_atom_site_aniso_U_23
_atom_site_aniso_U_13
_atom_site_aniso_U_12
S1 0.0301(3) 0.0551(5) 0.0355(3) -0.0061(3) 0.0046(2) -0.0089(3)
S2 0.0296(3) 0.0413(4) 0.0526(4) 0.0123(3) 0.0125(3) 0.0018(3)
F3 0.0324(8) 0.0602(12) 0.0655(11) 0.0229(9) 0.0088(7) 0.0022(7)
F5 0.0497(9) 0.0637(12) 0.0564(11) 0.0118(9) 0.0196(8) -0.0182(9)
F4 0.0257(7) 0.0732(13) 0.0629(11) 0.0079(10) 0.0101(7) -0.0130(8)
C6 0.0348(12) 0.0432(15) 0.0295(12) -0.0029(11) 0.0110(10) -0.0020(11)
F6 0.0474(9) 0.0602(12) 0.0415(9) 0.0140(8) 0.0069(7) -0.0017(8)
C1 0.0295(11) 0.0408(15) 0.0301(12) -0.0076(11) 0.0114(9) -0.0043(10)
C2 0.0283(11) 0.0362(14) 0.0365(12) -0.0044(11) 0.0138(10) -0.0041(10)
N8 0.0317(11) 0.0377(13) 0.0466(13) -0.0057(10) 0.0135(9) -0.0087(10)
C4 0.0263(11) 0.0490(17) 0.0400(13) -0.0017(12) 0.0117(10) -0.0046(10)
C5 0.0346(12) 0.0431(15) 0.0352(13) -0.0026(12) 0.0157(10) -0.0106(11)
C3 0.0288(11) 0.0420(15) 0.0403(14) 0.0044(12) 0.0121(10) -0.0008(10)

loop_
_atom_type_symbol
_atom_type_description
_atom_type_scat_dispersion_real
_atom_type_scat_dispersion_imag
_atom_type_scat_source
C C 0.0033 0.0016 'International Tables Vol C Tables 4.2.6.8 and 6.1.1.4'
N N 0.0061 0.0033 'International Tables Vol C Tables 4.2.6.8 and 6.1.1.4'
F F 0.0171 0.0103 'International Tables Vol C Tables 4.2.6.8 and 6.1.1.4'
S S 0.1246 0.1234 'International Tables Vol C Tables 4.2.6.8 and 6.1.1.4'
H H 0.0000 0.0000 'International Tables Vol C Tables 4.2.6.8 and 6.1.1.4'

loop_
_geom_angle_atom_site_label_1
_geom_angle_atom_site_label_2
_geom_angle_atom_site_label_3
_geom_angle
_geom_angle_site_symmetry_1
_geom_angle_site_symmetry_3
C1 S1 S2 103.10(9) . .
N8 S2 S1 107.95(9) . .
F6 C6 C5 117.7(2) . .
F6 C6 C1 120.2(2) . .
C5 C6 C1 122.1(2) . .
C6 C1 C2 119.0(2) . .
C6 C1 S1 120.8(2) . .
C2 C1 S1 120.11(19) . .
C3 C2 N8 120.9(2) . 3_756
C3 C2 C1 118.0(2) . .
N8 C2 C1 120.9(2) 3_756 .
C2 N8 S2 123.97(18) 3_756 .
F4 C4 C3 120.4(2) . .
F4 C4 C5 119.5(2) . .
C3 C4 C5 120.1(2) . .
F5 C5 C6 120.7(2) . .
F5 C5 C4 120.0(2) . .
C6 C5 C4 119.3(2) . .
F3 C3 C4 118.5(2) . .
F3 C3 C2 119.9(2) . .
C4 C3 C2 121.6(2) . .

loop_
_geom_bond_atom_site_label_1
_geom_bond_atom_site_label_2
_geom_bond_distance
_geom_bond_site_symmetry_2
S1 C1 1.775(2) .
S1 S2 2.0642(11) .
S2 N8 1.679(2) .
F3 C3 1.343(3) .
F5 C5 1.340(3) .
F4 C4 1.332(3) .
C6 F6 1.348(3) .
C6 C5 1.371(3) .
C6 C1 1.382(4) .
C1 C2 1.410(4) .
C2 C3 1.397(3) .
C2 N8 1.407(3) 3_756
N8 C2 1.407(3) 3_756
C4 C3 1.372(4) .
C4 C5 1.377(4) .

loop_
_geom_torsion_atom_site_label_1
_geom_torsion_atom_site_label_2
_geom_torsion_atom_site_label_3
_geom_torsion_atom_site_label_4
_geom_torsion
_geom_torsion_site_symmetry_1
_geom_torsion_site_symmetry_4
C1 S1 S2 N8 -72.56(13) . .
F6 C6 C1 C2 -179.2(2) . .
C5 C6 C1 C2 -1.1(4) . .
F6 C6 C1 S1 3.4(3) . .
C5 C6 C1 S1 -178.4(2) . .
S2 S1 C1 C6 -77.4(2) . .
S2 S1 C1 C2 105.3(2) . .
C6 C1 C2 C3 0.5(4) . .
S1 C1 C2 C3 177.83(19) . .
C6 C1 C2 N8 -174.8(2) . 3_756
S1 C1 C2 N8 2.5(3) . 3_756
S1 S2 N8 C2 -65.8(2) . 3_756
F6 C6 C5 F5 -1.1(4) . .
C1 C6 C5 F5 -179.3(2) . .
F6 C6 C5 C4 179.2(2) . .
C1 C6 C5 C4 1.0(4) . .
F4 C4 C5 F5 -0.8(4) . .
C3 C4 C5 F5 180.0(2) . .
F4 C4 C5 C6 178.9(2) . .
C3 C4 C5 C6 -0.3(4) . .
F4 C4 C3 F3 -2.4(4) . .
C5 C4 C3 F3 176.7(3) . .
F4 C4 C3 C2 -179.5(2) . .
C5 C4 C3 C2 -0.3(4) . .
N8 C2 C3 F3 -1.5(4) 3_756 .
C1 C2 C3 F3 -176.8(2) . .
N8 C2 C3 C4 175.5(2) 3_756 .
C1 C2 C3 C4 0.2(4) . .
